data_4075114
loop_
_publ_author_name
'Lei, Peng'
'McGrath, Thomas D.'
'Stone, F. Gordon A.'

_publ_section_title
;
 Oxidation of the Bis-molybdenum(0) Trianion
 [1,3,6-{Mo(CO)3}-3,6-(\m-H)2-1,1,1-(CO)3-2-Ph-closo-1,2-MoCB9H7]3-:&#x00A0;
 Metal and Boron Vertex Substitution and Cluster Expansion&#x00A7;
;
_journal_issue 8
_journal_name_full Organometallics
_journal_page_first 2011
_journal_paper_doi 10.1021/om0600543
_journal_volume 25
_journal_year 2006
_chemical_formula_sum 'C22 H42 B9 Mo N3 O'
_chemical_formula_weight 557.82
_chemical_name_systematic
; 
 ? 
;
_space_group_IT_number 61
_symmetry_cell_setting orthorhombic
_symmetry_space_group_name_Hall '-P 2ac 2ab'
_symmetry_space_group_name_H-M 'P b c a'
_atom_sites_solution_hydrogens geom
_atom_sites_solution_primary direct
_atom_sites_solution_secondary difmap
_audit_creation_method SHELXL-97
_cell_angle_alpha 90.00
_cell_angle_beta 90.00
_cell_angle_gamma 90.00
_cell_formula_units_Z 8
_cell_length_a 12.1448(7)
_cell_length_b 16.2297(11)
_cell_length_c 29.596(2)
_cell_measurement_reflns_used 8541
_cell_measurement_temperature 110(2)
_cell_measurement_theta_max 26.84
_cell_measurement_theta_min 2.508
_cell_volume 5833.6(7)
_computing_cell_refinement 'Bruker APEX2 (Bruker, 2003)'
_computing_data_collection 'Bruker APEX2 (Bruker, 2003)'
_computing_data_reduction 'Bruker APEX2 (Bruker, 2003)'
_computing_molecular_graphics 'Bruker SHELXTL (Bruker, 2001)'
_computing_publication_material 'Bruker SHELXTL (Bruker, 2001)'
_computing_structure_refinement 'Bruker SHELXTL (Bruker, 2001)'
_computing_structure_solution 'Bruker SHELXTL (Bruker, 2001)'
_diffrn_ambient_temperature 110(2)
_diffrn_measured_fraction_theta_full 0.998
_diffrn_measured_fraction_theta_max 0.994
_diffrn_measurement_device_type 'Bruker-Nonius X8 APEX CCD area detector'
_diffrn_measurement_method 'phi and omega scans'
_diffrn_radiation_monochromator graphite
_diffrn_radiation_source 'fine-focus sealed tube'
_diffrn_radiation_type MoK\a
_diffrn_radiation_wavelength 0.71073
_diffrn_reflns_av_R_equivalents 0.0442
_diffrn_reflns_av_sigmaI/netI 0.0490
_diffrn_reflns_limit_h_max 14
_diffrn_reflns_limit_h_min -18
_diffrn_reflns_limit_k_max 24
_diffrn_reflns_limit_k_min -20
_diffrn_reflns_limit_l_max 22
_diffrn_reflns_limit_l_min -44
_diffrn_reflns_number 45674
_diffrn_reflns_theta_full 27.50
_diffrn_reflns_theta_max 32.48
_diffrn_reflns_theta_min 2.60
_exptl_absorpt_coefficient_mu 0.470
_exptl_absorpt_correction_T_max 0.959
_exptl_absorpt_correction_T_min 0.803
_exptl_absorpt_correction_type multi-scan
_exptl_absorpt_process_details 'SADABS (Bruker, 2003)'
_exptl_crystal_colour violet
_exptl_crystal_density_diffrn 1.270
_exptl_crystal_density_method 'not measured'
_exptl_crystal_description block
_exptl_crystal_F_000 2320
_exptl_crystal_size_max 0.23
_exptl_crystal_size_mid 0.10
_exptl_crystal_size_min 0.10
_refine_diff_density_max 0.668
_refine_diff_density_min -0.600
_refine_diff_density_rms 0.077
_refine_ls_extinction_method none
_refine_ls_goodness_of_fit_ref 1.030
_refine_ls_hydrogen_treatment mixed
_refine_ls_matrix_type full
_refine_ls_number_parameters 328
_refine_ls_number_reflns 10473
_refine_ls_number_restraints 0
_refine_ls_restrained_S_all 1.030
_refine_ls_R_factor_all 0.0651
_refine_ls_R_factor_gt 0.0352
_refine_ls_shift/su_max 0.002
_refine_ls_shift/su_mean 0.000
_refine_ls_structure_factor_coef Fsqd
_refine_ls_weighting_details 'calc w=1/[\s^2^(Fo^2^)+(0.0298P)^2^+2.6141P] where P=(Fo^2^+2Fc^2^)/3'
_refine_ls_weighting_scheme calc
_refine_ls_wR_factor_gt 0.0774
_refine_ls_wR_factor_ref 0.0863
_reflns_number_gt 7040
_reflns_number_total 10473
_reflns_threshold_expression >2sigma(I)
_cod_data_source_file om0600543si20060118_120142.cif
_cod_data_source_block 7
_cod_depositor_comments
;
The following automatic conversions were performed:

'_symmetry_cell_setting' value 'Orthorhombic' changed to
'orthorhombic' according to
/home/saulius/struct/CIF-dictionaries/cif_core.dic dictionary named
'cif_core.dic' version 2.4.1 from 2010-06-29.

Automatic conversion script
Id: cif_fix_values 1715 2011-07-08 13:25:40Z adriana 
;
_cod_original_cell_volume 5833.5(7)
_cod_original_sg_symbol_H-M Pbca
_cod_database_code 4075114

loop_
_symmetry_equiv_pos_as_xyz
'x, y, z'
'-x+1/2, -y, z+1/2'
'-x, y+1/2, -z+1/2'
'x+1/2, -y+1/2, -z'
'-x, -y, -z'
'x-1/2, y, -z-1/2'
'x, -y-1/2, z-1/2'
'-x-1/2, y-1/2, z'

loop_
_atom_site_label
_atom_site_type_symbol
_atom_site_fract_x
_atom_site_fract_y
_atom_site_fract_z
_atom_site_U_iso_or_equiv
_atom_site_adp_type
_atom_site_occupancy
_atom_site_symmetry_multiplicity
_atom_site_calc_flag
_atom_site_refinement_flags
C1 C 0.43326(12) 0.16582(9) 0.14122(5) 0.0125(3) Uani 1 1 d .
Mo1 Mo 0.407070(10) 0.250379(8) 0.068384(4) 0.01248(4) Uani 1 1 d .
B3 B 0.42586(14) 0.27009(10) 0.14821(6) 0.0133(3) Uani 1 1 d .
H3 H 0.3464 0.3012 0.1571 0.016 Uiso 1 1 calc R
B4 B 0.49480(14) 0.20387(11) 0.18928(6) 0.0149(3) Uani 1 1 d .
H4 H 0.4618 0.1948 0.2243 0.018 Uiso 1 1 calc R
B5 B 0.55693(14) 0.12316(11) 0.15906(7) 0.0159(3) Uani 1 1 d .
H5 H 0.5649 0.0594 0.1732 0.019 Uiso 1 1 calc R
B6 B 0.52753(14) 0.14345(11) 0.10007(6) 0.0151(3) Uani 1 1 d .
H6 H 0.5154 0.0901 0.0766 0.018 Uiso 1 1 calc R
B7 B 0.53417(14) 0.31771(11) 0.11655(6) 0.0147(3) Uani 1 1 d .
H7 H 0.5314 0.3839 0.1058 0.018 Uiso 1 1 calc R
C8 C 0.55501(12) 0.29354(9) 0.17243(5) 0.0137(3) Uani 1 1 d .
B9 B 0.63775(15) 0.20488(11) 0.17952(7) 0.0175(4) Uani 1 1 d .
H9 H 0.6994 0.1959 0.2072 0.021 Uiso 1 1 calc R
B10 B 0.65941(15) 0.16704(11) 0.12370(7) 0.0183(4) Uani 1 1 d .
H10 H 0.7349 0.1314 0.1142 0.022 Uiso 1 1 calc R
B11 B 0.59838(14) 0.23708(11) 0.08503(7) 0.0164(4) Uani 1 1 d .
H11 H 0.6399 0.2462 0.0516 0.020 Uiso 1 1 calc R
B12 B 0.66155(14) 0.27567(12) 0.13455(6) 0.0163(3) Uani 1 1 d .
H12 H 0.7391 0.3129 0.1334 0.020 Uiso 1 1 calc R
O1 O 0.40028(10) 0.31623(7) 0.02380(4) 0.0216(3) Uani 1 1 d .
N3 N 0.54978(11) 0.35816(8) 0.20570(5) 0.0158(3) Uani 1 1 d .
H3B H 0.5188(15) 0.3382(11) 0.2301(6) 0.019 Uiso 1 1 d .
C2 C 0.33526(12) 0.11105(9) 0.15112(5) 0.0141(3) Uani 1 1 d .
C3 C 0.32525(13) 0.03382(9) 0.13023(6) 0.0174(3) Uani 1 1 d .
H3A H 0.3793 0.0168 0.1090 0.021 Uiso 1 1 calc R
C4 C 0.23758(14) -0.01823(10) 0.14014(6) 0.0204(3) Uani 1 1 d .
H4A H 0.2319 -0.0700 0.1253 0.024 Uiso 1 1 calc R
C5 C 0.15819(14) 0.00478(10) 0.17148(6) 0.0203(3) Uani 1 1 d .
H5A H 0.0987 -0.0311 0.1784 0.024 Uiso 1 1 calc R
C6 C 0.16707(13) 0.08107(10) 0.19263(6) 0.0186(3) Uani 1 1 d .
H6A H 0.1132 0.0974 0.2141 0.022 Uiso 1 1 calc R
C7 C 0.25435(13) 0.13383(10) 0.18255(6) 0.0171(3) Uani 1 1 d .
H7A H 0.2591 0.1858 0.1971 0.021 Uiso 1 1 calc R
C11 C 0.35691(13) 0.14330(10) 0.03474(5) 0.0167(3) Uani 1 1 d .
N1 N 0.32177(11) 0.08746(8) 0.01504(5) 0.0187(3) Uani 1 1 d .
C12 C 0.26125(13) 0.01846(9) -0.00538(6) 0.0178(3) Uani 1 1 d .
C13 C 0.25987(16) 0.03187(11) -0.05649(6) 0.0257(4) Uani 1 1 d .
H13A H 0.3354 0.0307 -0.0681 0.038 Uiso 1 1 calc R
H13B H 0.2265 0.0854 -0.0633 0.038 Uiso 1 1 calc R
H13C H 0.2168 -0.0119 -0.0709 0.038 Uiso 1 1 calc R
C14 C 0.14442(14) 0.02091(12) 0.01371(8) 0.0302(4) Uani 1 1 d .
H14A H 0.1469 0.0123 0.0465 0.045 Uiso 1 1 calc R
H14B H 0.1002 -0.0226 -0.0003 0.045 Uiso 1 1 calc R
H14C H 0.1112 0.0746 0.0072 0.045 Uiso 1 1 calc R
C15 C 0.32121(14) -0.06098(10) 0.00745(6) 0.0211(3) Uani 1 1 d .
H15A H 0.3957 -0.0602 -0.0053 0.032 Uiso 1 1 calc R
H15B H 0.2808 -0.1084 -0.0046 0.032 Uiso 1 1 calc R
H15C H 0.3256 -0.0653 0.0404 0.032 Uiso 1 1 calc R
C21 C 0.24319(13) 0.25621(9) 0.08990(6) 0.0177(3) Uani 1 1 d .
N2 N 0.15086(11) 0.25977(9) 0.09893(5) 0.0214(3) Uani 1 1 d .
C23 C 0.01071(17) 0.27452(16) 0.15650(7) 0.0407(5) Uani 1 1 d .
H23A H 0.0342 0.3312 0.1626 0.061 Uiso 1 1 calc R
H23B H 0.0525 0.2365 0.1757 0.061 Uiso 1 1 calc R
H23C H -0.0680 0.2690 0.1631 0.061 Uiso 1 1 calc R
C24 C -0.00386(16) 0.16614(13) 0.09543(8) 0.0367(5) Uani 1 1 d .
H24A H 0.0111 0.1550 0.0635 0.055 Uiso 1 1 calc R
H24B H -0.0828 0.1599 0.1013 0.055 Uiso 1 1 calc R
H24C H 0.0374 0.1272 0.1142 0.055 Uiso 1 1 calc R
C25 C -0.02316(15) 0.31567(14) 0.07512(7) 0.0353(5) Uani 1 1 d .
H25A H 0.0004 0.3716 0.0830 0.053 Uiso 1 1 calc R
H25B H -0.1033 0.3115 0.0781 0.053 Uiso 1 1 calc R
H25C H -0.0018 0.3036 0.0439 0.053 Uiso 1 1 calc R
C29 C 0.03161(13) 0.25401(11) 0.10681(6) 0.0224(3) Uani 1 1 d .
C31 C 0.63944(13) 0.41739(10) 0.21719(6) 0.0181(3) Uani 1 1 d .
C32 C 0.74595(14) 0.37569(11) 0.23408(7) 0.0261(4) Uani 1 1 d .
H32A H 0.7780 0.3427 0.2097 0.039 Uiso 1 1 calc R
H32B H 0.7288 0.3399 0.2598 0.039 Uiso 1 1 calc R
H32C H 0.7987 0.4180 0.2435 0.039 Uiso 1 1 calc R
C33 C 0.59027(14) 0.46937(10) 0.25544(6) 0.0217(3) Uani 1 1 d .
H33A H 0.5226 0.4960 0.2449 0.033 Uiso 1 1 calc R
H33B H 0.6434 0.5116 0.2646 0.033 Uiso 1 1 calc R
H33C H 0.5734 0.4338 0.2813 0.033 Uiso 1 1 calc R
C34 C 0.66469(15) 0.47446(11) 0.17716(6) 0.0242(4) Uani 1 1 d .
H34A H 0.5965 0.5006 0.1668 0.036 Uiso 1 1 calc R
H34B H 0.6967 0.4422 0.1524 0.036 Uiso 1 1 calc R
H34C H 0.7171 0.5170 0.1867 0.036 Uiso 1 1 calc R

loop_
_atom_site_aniso_label
_atom_site_aniso_U_11
_atom_site_aniso_U_22
_atom_site_aniso_U_33
_atom_site_aniso_U_23
_atom_site_aniso_U_13
_atom_site_aniso_U_12
C1 0.0130(7) 0.0110(6) 0.0136(7) 0.0002(5) -0.0002(6) 0.0001(5)
Mo1 0.01307(6) 0.01190(6) 0.01247(6) 0.00024(5) -0.00066(5) -0.00029(5)
B3 0.0126(7) 0.0131(7) 0.0140(8) 0.0006(6) -0.0002(6) -0.0002(6)
B4 0.0144(8) 0.0147(7) 0.0155(8) 0.0013(6) -0.0025(7) -0.0005(6)
B5 0.0136(8) 0.0155(8) 0.0187(9) 0.0000(7) -0.0008(7) 0.0027(6)
B6 0.0129(7) 0.0157(8) 0.0167(8) -0.0008(7) 0.0014(7) 0.0005(6)
B7 0.0147(8) 0.0156(7) 0.0139(8) 0.0003(6) 0.0005(7) -0.0009(6)
C8 0.0123(7) 0.0150(7) 0.0138(7) -0.0007(6) -0.0010(6) -0.0001(5)
B9 0.0145(8) 0.0184(8) 0.0195(9) 0.0011(7) -0.0017(7) 0.0016(7)
B10 0.0137(8) 0.0195(8) 0.0218(10) -0.0024(7) 0.0004(7) 0.0018(7)
B11 0.0141(8) 0.0189(9) 0.0163(8) -0.0004(6) 0.0032(7) -0.0007(6)
B12 0.0125(8) 0.0194(8) 0.0171(9) -0.0007(7) 0.0011(7) -0.0004(6)
O1 0.0271(6) 0.0198(6) 0.0179(6) 0.0043(5) -0.0019(5) -0.0013(5)
N3 0.0166(6) 0.0176(6) 0.0132(6) -0.0028(5) 0.0017(5) -0.0035(5)
C2 0.0137(7) 0.0139(6) 0.0146(7) 0.0036(6) -0.0016(6) -0.0003(6)
C3 0.0221(8) 0.0151(7) 0.0151(7) 0.0004(6) 0.0009(6) -0.0021(6)
C4 0.0269(9) 0.0144(7) 0.0199(8) 0.0017(6) -0.0036(7) -0.0062(7)
C5 0.0178(8) 0.0201(8) 0.0229(9) 0.0075(7) -0.0035(7) -0.0056(6)
C6 0.0142(7) 0.0194(7) 0.0221(8) 0.0044(6) 0.0025(6) 0.0004(6)
C7 0.0170(7) 0.0148(7) 0.0196(8) 0.0013(6) 0.0003(6) -0.0007(6)
C11 0.0170(7) 0.0178(7) 0.0153(8) 0.0015(6) 0.0006(6) 0.0006(6)
N1 0.0223(7) 0.0176(6) 0.0163(7) 0.0005(5) -0.0025(6) 0.0001(5)
C12 0.0199(8) 0.0141(7) 0.0194(8) -0.0027(6) -0.0021(6) -0.0016(6)
C13 0.0378(10) 0.0202(8) 0.0190(8) -0.0029(7) -0.0072(8) -0.0007(7)
C14 0.0186(8) 0.0273(9) 0.0446(12) -0.0027(9) 0.0019(8) -0.0001(7)
C15 0.0253(8) 0.0166(7) 0.0215(9) 0.0006(6) 0.0011(7) 0.0025(6)
C21 0.0185(7) 0.0167(7) 0.0178(8) -0.0008(6) -0.0035(6) 0.0012(6)
N2 0.0177(6) 0.0268(8) 0.0197(7) 0.0032(6) -0.0029(5) 0.0023(6)
C23 0.0306(10) 0.0640(14) 0.0276(11) -0.0054(11) 0.0038(9) 0.0187(10)
C24 0.0235(9) 0.0402(11) 0.0463(13) 0.0006(10) -0.0027(9) -0.0061(8)
C25 0.0186(9) 0.0468(12) 0.0406(12) 0.0123(10) -0.0018(8) 0.0083(8)
C29 0.0138(7) 0.0321(9) 0.0215(8) 0.0009(8) 0.0016(6) 0.0048(7)
C31 0.0161(7) 0.0209(7) 0.0172(8) -0.0046(6) -0.0023(6) -0.0023(6)
C32 0.0211(8) 0.0312(9) 0.0258(9) -0.0091(8) -0.0078(7) 0.0031(7)
C33 0.0221(8) 0.0240(8) 0.0191(8) -0.0069(7) -0.0034(7) 0.0001(7)
C34 0.0273(9) 0.0213(8) 0.0239(9) -0.0006(7) 0.0024(7) -0.0090(7)

loop_
_atom_type_symbol
_atom_type_description
_atom_type_scat_dispersion_real
_atom_type_scat_dispersion_imag
_atom_type_scat_source
C C 0.0033 0.0016 'International Tables Vol C Tables 4.2.6.8 and 6.1.1.4'
H H 0.0000 0.0000 'International Tables Vol C Tables 4.2.6.8 and 6.1.1.4'
B B 0.0013 0.0007 'International Tables Vol C Tables 4.2.6.8 and 6.1.1.4'
N N 0.0061 0.0033 'International Tables Vol C Tables 4.2.6.8 and 6.1.1.4'
Mo Mo -1.6832 0.6857 'International Tables Vol C Tables 4.2.6.8 and 6.1.1.4'
O O 0.0106 0.0060 'International Tables Vol C Tables 4.2.6.8 and 6.1.1.4'

loop_
_geom_angle_atom_site_label_1
_geom_angle_atom_site_label_2
_geom_angle_atom_site_label_3
_geom_angle
C2 C1 B3 121.14(12)
C2 C1 B6 122.64(12)
B3 C1 B6 109.38(12)
C2 C1 B4 113.08(13)
B3 C1 B4 64.36(10)
B6 C1 B4 111.95(12)
C2 C1 B5 112.77(12)
B3 C1 B5 113.83(12)
B6 C1 B5 63.43(10)
B4 C1 B5 61.06(10)
C2 C1 Mo1 112.19(9)
B3 C1 Mo1 64.32(8)
B6 C1 Mo1 66.41(8)
B4 C1 Mo1 123.65(9)
B5 C1 Mo1 125.03(10)
O1 Mo1 C21 99.30(6)
O1 Mo1 C11 97.97(6)
C21 Mo1 C11 84.58(6)
O1 Mo1 B7 102.05(6)
C21 Mo1 B7 114.58(6)
C11 Mo1 B7 149.20(6)
O1 Mo1 B11 105.34(6)
C21 Mo1 B11 150.24(7)
C11 Mo1 B11 107.85(6)
B7 Mo1 B11 44.15(6)
O1 Mo1 B3 133.34(6)
C21 Mo1 B3 77.54(6)
C11 Mo1 B3 127.43(6)
B7 Mo1 B3 44.15(6)
B11 Mo1 B3 73.47(6)
O1 Mo1 B6 140.31(6)
C21 Mo1 B6 118.85(6)
C11 Mo1 B6 76.61(6)
B7 Mo1 B6 73.02(6)
B11 Mo1 B6 43.68(6)
B3 Mo1 B6 70.18(6)
O1 Mo1 C1 172.20(5)
C21 Mo1 C1 83.50(5)
C11 Mo1 C1 89.52(5)
B7 Mo1 C1 70.21(5)
B11 Mo1 C1 70.03(6)
B3 Mo1 C1 39.97(5)
B6 Mo1 C1 39.66(5)
C1 B3 C8 102.48(11)
C1 B3 B7 109.02(12)
C8 B3 B7 57.78(9)
C1 B3 B4 58.20(9)
C8 B3 B4 56.59(9)
B7 B3 B4 105.40(12)
C1 B3 Mo1 75.71(8)
C8 B3 Mo1 120.92(10)
B7 B3 Mo1 67.14(8)
B4 B3 Mo1 128.45(10)
C8 B4 C1 104.53(12)
C8 B4 B5 107.68(13)
C1 B4 B5 59.88(10)
C8 B4 B9 61.35(10)
C1 B4 B9 107.22(13)
B5 B4 B9 59.98(10)
C8 B4 B3 59.94(9)
C1 B4 B3 57.45(9)
B5 B4 B3 107.27(13)
B9 B4 B3 109.73(13)
C1 B5 B4 59.05(9)
C1 B5 B9 106.67(12)
B4 B5 B9 60.11(10)
C1 B5 B10 105.50(12)
B4 B5 B10 107.59(12)
B9 B5 B10 60.58(11)
C1 B5 B6 57.59(9)
B4 B5 B6 105.69(12)
B9 B5 B6 107.75(13)
B10 B5 B6 59.82(10)
C1 B6 B10 105.99(13)
C1 B6 B11 108.45(12)
B10 B6 B11 59.25(10)
C1 B6 B5 58.97(10)
B10 B6 B5 59.07(10)
B11 B6 B5 107.29(12)
C1 B6 Mo1 73.93(8)
B10 B6 Mo1 122.10(10)
B11 B6 Mo1 66.06(8)
B5 B6 Mo1 127.86(10)
C8 B7 B12 59.63(10)
C8 B7 B11 105.73(12)
B12 B7 B11 59.60(10)
C8 B7 B3 60.40(10)
B12 B7 B3 108.53(13)
B11 B7 B3 106.12(12)
C8 B7 Mo1 124.75(10)
B12 B7 Mo1 124.89(11)
B11 B7 Mo1 68.41(8)
B3 B7 Mo1 68.71(8)
N3 C8 B4 113.78(13)
N3 C8 B7 119.03(13)
B4 C8 B7 114.43(12)
N3 C8 B12 126.59(13)
B4 C8 B12 111.48(12)
B7 C8 B12 61.74(10)
N3 C8 B3 113.29(12)
B4 C8 B3 63.47(10)
B7 C8 B3 61.82(10)
B12 C8 B3 111.33(12)
N3 C8 B9 122.47(13)
B4 C8 B9 60.90(10)
B7 C8 B9 112.57(12)
B12 C8 B9 61.12(10)
B3 C8 B9 112.18(12)
B5 B9 B4 59.91(10)
B5 B9 C8 104.83(12)
B4 B9 C8 57.75(10)
B5 B9 B12 108.65(13)
B4 B9 B12 106.78(13)
C8 B9 B12 58.57(10)
B5 B9 B10 60.20(10)
B4 B9 B10 107.13(13)
C8 B9 B10 104.74(12)
B12 B9 B10 60.39(11)
B11 B10 B5 110.14(12)
B11 B10 B9 108.39(13)
B5 B10 B9 59.22(11)
B11 B10 B6 60.74(10)
B5 B10 B6 61.11(10)
B9 B10 B6 107.69(13)
B11 B10 B12 59.45(10)
B5 B10 B12 107.41(13)
B9 B10 B12 59.80(10)
B6 B10 B12 107.07(12)
B12 B11 B10 60.76(11)
B12 B11 B7 59.81(10)
B10 B11 B7 108.34(14)
B12 B11 B6 107.52(13)
B10 B11 B6 60.01(10)
B7 B11 B6 106.27(12)
B12 B11 Mo1 124.17(11)
B10 B11 Mo1 126.72(11)
B7 B11 Mo1 67.44(8)
B6 B11 Mo1 70.25(8)
C8 B12 B11 105.72(12)
C8 B12 B7 58.63(10)
B11 B12 B7 60.58(10)
C8 B12 B9 60.31(10)
B11 B12 B9 108.67(13)
B7 B12 B9 109.34(13)
C8 B12 B10 105.62(12)
B11 B12 B10 59.79(10)
B7 B12 B10 108.19(12)
B9 B12 B10 59.81(11)
C8 N3 C31 126.37(13)
C7 C2 C3 117.84(14)
C7 C2 C1 121.62(14)
C3 C2 C1 120.49(14)
C4 C3 C2 121.08(15)
C5 C4 C3 120.60(15)
C4 C5 C6 119.07(15)
C5 C6 C7 120.58(15)
C6 C7 C2 120.83(15)
N1 C11 Mo1 174.54(14)
C11 N1 C12 170.72(16)
N1 C12 C14 107.01(13)
N1 C12 C13 107.70(13)
C14 C12 C13 110.63(15)
N1 C12 C15 107.60(13)
C14 C12 C15 111.86(15)
C13 C12 C15 111.79(14)
N2 C21 Mo1 175.66(14)
C21 N2 C29 172.22(17)
N2 C29 C25 106.89(14)
N2 C29 C24 107.59(14)
C25 C29 C24 110.75(16)
N2 C29 C23 107.59(15)
C25 C29 C23 112.11(16)
C24 C29 C23 111.64(17)
N3 C31 C33 103.81(13)
N3 C31 C34 111.01(13)
C33 C31 C34 108.41(14)
N3 C31 C32 113.78(13)
C33 C31 C32 109.19(14)
C34 C31 C32 110.31(14)

loop_
_geom_bond_atom_site_label_1
_geom_bond_atom_site_label_2
_geom_bond_distance
C1 C2 1.514(2)
C1 B3 1.707(2)
C1 B6 1.710(2)
C1 B4 1.721(2)
C1 B5 1.736(2)
C1 Mo1 2.5752(15)
Mo1 O1 1.6999(12)
Mo1 C21 2.0918(16)
Mo1 C11 2.0934(16)
Mo1 B7 2.3685(18)
Mo1 B11 2.3849(17)
Mo1 B3 2.3949(18)
Mo1 B6 2.4559(17)
B3 C8 1.766(2)
B3 B7 1.790(2)
B3 B4 1.826(2)
B4 C8 1.703(2)
B4 B5 1.756(3)
B4 B9 1.760(2)
B5 B9 1.758(3)
B5 B10 1.775(3)
B5 B6 1.812(3)
B6 B10 1.789(3)
B6 B11 1.802(2)
B7 C8 1.718(2)
B7 B12 1.773(3)
B7 B11 1.786(2)
C8 N3 1.440(2)
C8 B12 1.736(2)
C8 B9 1.768(2)
B9 B12 1.782(3)
B9 B10 1.782(3)
B10 B11 1.775(3)
B10 B12 1.792(3)
B11 B12 1.769(3)
N3 C31 1.492(2)
C2 C7 1.403(2)
C2 C3 1.403(2)
C3 C4 1.390(2)
C4 C5 1.389(2)
C5 C6 1.392(2)
C6 C7 1.395(2)
C11 N1 1.159(2)
N1 C12 1.470(2)
C12 C14 1.528(2)
C12 C13 1.528(2)
C12 C15 1.529(2)
C21 N2 1.154(2)
N2 C29 1.470(2)
C23 C29 1.529(3)
C24 C29 1.527(3)
C25 C29 1.524(3)
C31 C33 1.533(2)
C31 C34 1.535(2)
C31 C32 1.543(2)
